data_1562855
loop_
_publ_author_name
'Race, James'
'Burnage, Arron'
'Boyd, Timothy M.'
'Heyam, Alex'
'Martinez-Martinez, Antonio J.'
'Macgregor, Stuart Alan'
'Weller, Andrew S.'

_publ_section_title
;
 Ortho-aryl substituted DPEphos ligands: Rhodium Complexes Featuring C--H
 Anagostic Interactions and B--H Agostic Bonds.
;
_journal_name_full 'Chemical Science'
_journal_paper_doi 10.1039/D1SC01430G
_journal_year 2021
_chemical_formula_moiety 'C49 H52 O2 P2 Rh, C32 H12 B F24'
_chemical_formula_sum 'C81 H64 B F24 O2 P2 Rh'
_chemical_formula_weight 1700.98
_space_group_crystal_system monoclinic
_space_group_IT_number 14
_space_group_name_Hall '-P 2yn'
_space_group_name_H-M_alt 'P 1 21/n 1'
_atom_sites_solution_hydrogens geom
_atom_sites_solution_primary dual
_audit_creation_date 2020-09-21
_audit_creation_method
;
Olex2 1.3
(compiled 2020.07.31 svn.rc2a77460 for OlexSys, GUI svn.r6145)
;
_audit_update_record
;
2021-02-21 deposited with the CCDC.	2021-05-25 downloaded from the CCDC.
;
_cell_angle_alpha 90
_cell_angle_beta 110.1080(10)
_cell_angle_gamma 90
_cell_formula_units_Z 4
_cell_length_a 20.5769(2)
_cell_length_b 16.50650(10)
_cell_length_c 24.0640(2)
_cell_measurement_reflns_used 33538
_cell_measurement_temperature 150.0(3)
_cell_measurement_theta_max 76.0930
_cell_measurement_theta_min 3.4860
_cell_volume 7675.20(12)
_computing_cell_refinement 'CrysAlisPro 1.171.39.46 (Rigaku OD, 2018)'
_computing_data_collection 'CrysAlisPro 1.171.39.46 (Rigaku OD, 2018)'
_computing_data_reduction 'CrysAlisPro 1.171.39.46 (Rigaku OD, 2018)'
_computing_molecular_graphics 'Olex2 1.3 (Dolomanov et al., 2009)'
_computing_publication_material 'Olex2 1.3 (Dolomanov et al., 2009)'
_computing_structure_refinement 'SHELXL 2018/3 (Sheldrick, 2015)'
_computing_structure_solution 'ShelXT (Sheldrick, 2015)'
_diffrn_ambient_environment N~2~
_diffrn_ambient_temperature 150.0(3)
_diffrn_detector 'CCD plate'
_diffrn_detector_area_resol_mean 10.4102
_diffrn_detector_type Atlas
_diffrn_measured_fraction_theta_full 1.000
_diffrn_measured_fraction_theta_max 0.994
_diffrn_measurement_details
;
List of Runs (angles in degrees, time in seconds):

  # Type    Start    End  Width  t~exp~   \w     \q     \k     \f   Frames
#--------------------------------------------------------------------------
  1  \w    -41.00  -6.00   1.00    8.01    --  -42.66  38.00-120.00   35
  2  \w   -128.00 -34.00   1.00    8.01    --  -42.66 178.00   0.00   94
  3  \w   -113.00 -21.00   1.00    8.01    --  -42.66 -38.00 -90.00   92
  4  \w     58.00 139.00   1.00   32.04    --  111.00 -61.00 -60.00   81
  5  \w    141.00 167.00   1.00   32.04    --  111.00  30.00-180.00   26
  6  \w     57.00  88.00   1.00   32.04    --  111.00 -30.00   0.00   31
  7  \w     95.00 130.00   1.00   32.04    --  111.00  30.00-180.00   35
  8  \w     65.00 107.00   1.00   32.04    --  111.00 -95.00 -90.00   42
  9  \w     88.00 177.00   1.00   32.04    --  111.00  45.00  30.00   89
 10  \w     38.00  64.00   1.00   32.04    --  111.00 -30.00 -90.00   26
 11  \w     89.00 176.00   1.00   32.04    --  111.00  30.00 150.00   87
 12  \w    140.00 173.00   1.00   32.04    --  111.00 125.00 150.00   33
 13  \w     32.00  62.00   1.00   32.04    --  111.00 -95.00 -90.00   30
 14  \w     39.00  95.00   1.00   32.04    --  111.00-125.00 -30.00   56
 15  \w    115.00 140.00   1.00   32.04    --  111.00  89.00  47.00   25
 16  \w     41.00  71.00   1.00   32.04    --  111.00-125.00  30.00   30
 17  \w     91.00 117.00   1.00   32.04    --  111.00-125.00  30.00   26
 18  \w    125.00 162.00   1.00   32.04    --  111.00 125.00-150.00   37
 19  \w     48.00  90.00   1.00   32.04    --  111.00 -45.00  90.00   42
 20  \w    132.00 165.00   1.00   32.04    --  111.00 125.00   0.00   33
 21  \w   -107.00 -21.00   1.00    8.01    --  -42.66 -38.00   0.00   86
 22  \w    -19.00  16.00   1.00    8.01    --  -42.66  38.00-180.00   35
 23  \w     64.00 124.00   1.00    8.01    --   42.66 178.00   0.00   60
 24  \w     17.00  43.00   1.00    8.01    --   42.66  77.00  30.00   26
 25  \w     91.00 116.00   1.00    8.01    --   42.66  77.00  30.00   25
 26  \w     42.00 118.00   1.00   32.04    --  111.00-125.00-120.00   76
 27  \w     93.00 118.00   1.00   32.04    --  111.00-125.00 -30.00   25
 28  \w     73.00 118.00   1.00   32.04    --  111.00-125.00-180.00   45
 29  \w    125.00 171.00   1.00   32.04    --  111.00  45.00-150.00   46
 30  \w     45.00  73.00   1.00   32.04    --  111.00 -45.00  60.00   28
 31  \w     71.00 116.00   1.00   32.04    --  111.00-125.00 120.00   45
 32  \w     52.00  91.00   1.00   32.04    --  111.00 -30.00 120.00   39
 33  \w     68.00  98.00   1.00   32.04    --  111.00 -45.00-120.00   30
 34  \w     47.00  73.00   1.00   32.04    --  111.00-125.00  90.00   26
 35  \w     45.00  71.00   1.00   32.04    --  111.00-125.00 -60.00   26
 36  \w     87.00 113.00   1.00   32.04    --  111.00-125.00  90.00   26
 37  \w    107.00 136.00   1.00   32.04    --  111.00 -61.00  60.00   29
 38  \w     40.00  66.00   1.00   32.04    --  111.00 -77.00 -90.00   26
 39  \w     76.00 102.00   1.00   32.04    --  111.00 -77.00 -90.00   26
 40  \w     85.00 111.00   1.00   32.04    --  111.00  15.00   0.00   26
 41  \w    130.00 156.00   1.00   32.04    --  111.00  15.00   0.00   26
 42  \w     42.00 112.00   1.00   32.04    --  111.00-125.00 -90.00   70
 43  \w    120.00 174.00   1.00   32.04    --  111.00  45.00  90.00   54
 44  \w     65.00 109.00   1.00   32.04    --  111.00 -77.00  90.00   44
 45  \w    102.00 128.00   1.00   32.04    --  111.00-138.00  67.87   26
;
_diffrn_measurement_device 'four-circle diffractometer'
_diffrn_measurement_device_type 'SuperNova, Dual, Cu at home/near, Atlas'
_diffrn_measurement_method '\w scans'
_diffrn_orient_matrix_type 'CrysAlisPro convention (1999,Acta A55,543-557)'
_diffrn_orient_matrix_UB_11 -0.0135497000
_diffrn_orient_matrix_UB_12 0.0832031000
_diffrn_orient_matrix_UB_13 0.0229428000
_diffrn_orient_matrix_UB_21 -0.0785499000
_diffrn_orient_matrix_UB_22 -0.0156126000
_diffrn_orient_matrix_UB_23 -0.0258522000
_diffrn_orient_matrix_UB_31 0.0025810000
_diffrn_orient_matrix_UB_32 -0.0392841000
_diffrn_orient_matrix_UB_33 0.0587576000
_diffrn_radiation_monochromator mirror
_diffrn_radiation_probe x-ray
_diffrn_radiation_type 'Cu K\a'
_diffrn_radiation_wavelength 1.54184
_diffrn_reflns_av_R_equivalents 0.0430
_diffrn_reflns_av_unetI/netI 0.0278
_diffrn_reflns_Laue_measured_fraction_full 1.000
_diffrn_reflns_Laue_measured_fraction_max 0.994
_diffrn_reflns_limit_h_max 25
_diffrn_reflns_limit_h_min -25
_diffrn_reflns_limit_k_max 20
_diffrn_reflns_limit_k_min -20
_diffrn_reflns_limit_l_max 30
_diffrn_reflns_limit_l_min -27
_diffrn_reflns_number 93147
_diffrn_reflns_point_group_measured_fraction_full 1.000
_diffrn_reflns_point_group_measured_fraction_max 0.994
_diffrn_reflns_theta_full 67.684
_diffrn_reflns_theta_max 76.221
_diffrn_reflns_theta_min 3.483
_diffrn_source 'micro-focus sealed X-ray tube'
_diffrn_source_type 'SuperNova (Cu) X-ray Source'
_exptl_absorpt_coefficient_mu 3.126
_exptl_absorpt_correction_T_max 1.00000
_exptl_absorpt_correction_T_min 0.89222
_exptl_absorpt_correction_type multi-scan
_exptl_absorpt_process_details
;
CrysAlisPro 1.171.39.46 (Rigaku Oxford Diffraction, 2018)
Empirical absorption correction using spherical harmonics,
 implemented in SCALE3 ABSPACK scaling algorithm.
;
_exptl_crystal_colour orange
_exptl_crystal_colour_primary orange
_exptl_crystal_density_diffrn 1.472
_exptl_crystal_description block
_exptl_crystal_F_000 3448
_exptl_crystal_size_max 0.05
_exptl_crystal_size_mid 0.05
_exptl_crystal_size_min 0.05
_refine_diff_density_max 1.239
_refine_diff_density_min -0.571
_refine_diff_density_rms 0.075
_refine_ls_extinction_method none
_refine_ls_goodness_of_fit_ref 1.030
_refine_ls_hydrogen_treatment constr
_refine_ls_matrix_type full
_refine_ls_number_parameters 1036
_refine_ls_number_reflns 15989
_refine_ls_number_restraints 0
_refine_ls_restrained_S_all 1.030
_refine_ls_R_factor_all 0.0522
_refine_ls_R_factor_gt 0.0438
_refine_ls_shift/su_max 0.002
_refine_ls_shift/su_mean 0.000
_refine_ls_structure_factor_coef Fsqd
_refine_ls_weighting_details 'w=1/[\s^2^(Fo^2^)+(0.0746P)^2^+5.7282P] where P=(Fo^2^+2Fc^2^)/3'
_refine_ls_weighting_scheme calc
_refine_ls_wR_factor_gt 0.1162
_refine_ls_wR_factor_ref 0.1242
_reflns_Friedel_coverage 0.000
_reflns_number_gt 13776
_reflns_number_total 15989
_reflns_threshold_expression 'I > 2\s(I)'
_cod_data_source_file d1sc01430g3.cif
_cod_data_source_block 5-iPr
_cod_database_code 1562855
_publcif_datablock.id {1b87c513-d086-4df6-86e6-fb9a08e71f76}

_shelx_shelxl_version_number 2018/3
_chemical_oxdiff_formula 'Rh1 P2 O1 N1 C30 H30'
_shelx_space_group_comment
;
The symmetry employed for this shelxl refinement is uniquely defined
by the following loop, which should always be used as a source of
symmetry information in preference to the above space-group names.
They are only intended as comments.
;
_reflns_odcompleteness_completeness 99.94
_reflns_odcompleteness_iscentric 1
_reflns_odcompleteness_theta 74.33
_olex2_refinement_description
;
1. Fixed Uiso
 At 1.2 times of:
  All C(H) groups
 At 1.5 times of:
  All C(H,H,H) groups
2. Others
 Sof(F2A)=Sof(F3A)=Sof(F1A)=1-FVAR(1)
 Sof(F1)=Sof(F3)=Sof(F2)=FVAR(1)
3.a Ternary CH refined with riding coordinates:
 C41(H41), C44(H44), C38(H38), C47(H47)
3.b Aromatic/amide H refined with riding coordinates:
 C67(H67), C73(H73), C51(H51), C59(H59), C75(H75), C78(H78), C57(H57),
 C81(H81), C17(H17), C54(H54), C1(H1), C4(H4), C2(H2), C23(H23), C70(H70),
 C3(H3), C8(H8), C16(H16), C21(H21), C62(H62), C26(H26), C29(H29), C65(H65),
 C15(H15), C14(H14), C9(H9), C11(H11), C20(H20), C28(H28), C22(H22), C10(H10),
 C27(H27), C32(H32), C34(H34), C33(H33), C35(H35)
3.c Idealised Me refined as rotating group:
 C42(H42A,H42B,H42C), C40(H40A,H40B,H40C), C49(H49A,H49B,H49C), C48(H48A,H48B,
 H48C), C46(H46A,H46B,H46C), C39(H39A,H39B,H39C), C43(H43A,H43B,H43C), C45(H45A,
 H45B,H45C)
;
_olex2_submission_special_instructions 'No special instructions were received'
_oxdiff_exptl_absorpt_empirical_details
;
Empirical correction (ABSPACK) includes:
- Absorption correction using spherical harmonics
- Frame scaling
;
_oxdiff_exptl_absorpt_empirical_full_max 1.296
_oxdiff_exptl_absorpt_empirical_full_min 0.836
_publcif_funding_html
;
;

loop_
_space_group_symop_operation_xyz
'x, y, z'
'-x+1/2, y+1/2, -z+1/2'
'-x, -y, -z'
'x-1/2, -y-1/2, z-1/2'

loop_
_atom_site_label
_atom_site_type_symbol
_atom_site_fract_x
_atom_site_fract_y
_atom_site_fract_z
_atom_site_U_iso_or_equiv
_atom_site_adp_type
_atom_site_occupancy
_atom_site_site_symmetry_order
_atom_site_calc_flag
_atom_site_refinement_flags_posn
_atom_site_refinement_flags_adp
_atom_site_refinement_flags_occupancy
_atom_site_disorder_assembly
_atom_site_disorder_group
Rh1 Rh 0.17634(2) 0.76435(2) 0.94883(2) 0.02436(6) Uani 1 1 d . . . . .
P1 P 0.14581(3) 0.63172(4) 0.92054(2) 0.02483(12) Uani 1 1 d . . . . .
P2 P 0.18366(3) 0.88981(4) 0.99241(3) 0.02688(13) Uani 1 1 d . . . . .
F24 F 0.36883(10) 0.93953(12) 0.86576(9) 0.0524(5) Uani 1 1 d . . . . .
F18 F 0.47641(12) 0.47993(12) 0.93157(9) 0.0561(5) Uani 1 1 d . . . . .
F22 F 0.45718(12) 1.00894(11) 0.91521(10) 0.0585(5) Uani 1 1 d . . . . .
O2 O 0.10253(11) 0.74898(12) 0.99192(8) 0.0353(4) Uani 1 1 d . . . . .
F17 F 0.42598(12) 0.41383(15) 0.85200(11) 0.0645(6) Uani 1 1 d . . . . .
F23 F 0.39955(15) 0.94440(15) 0.96013(10) 0.0723(7) Uani 1 1 d . . . . .
F19 F 0.60151(16) 0.66843(15) 1.04281(10) 0.0790(8) Uani 1 1 d . . . . .
O1 O 0.28372(13) 0.79337(15) 0.89538(11) 0.0504(5) Uani 1 1 d . . . . .
F16 F 0.52379(14) 0.37532(14) 0.91013(14) 0.0805(8) Uani 1 1 d . . . . .
C66 C 0.51549(12) 0.76366(14) 0.87068(10) 0.0241(4) Uani 1 1 d . . . . .
F20 F 0.58596(19) 0.7749(2) 1.08227(9) 0.0982(11) Uani 1 1 d . . . . .
C50 C 0.53898(13) 0.62624(15) 0.81729(10) 0.0274(5) Uani 1 1 d . . . . .
C67 C 0.47191(13) 0.82965(14) 0.86902(10) 0.0266(5) Uani 1 1 d . . . . .
H67 H 0.443480 0.848987 0.832440 0.032 Uiso 1 1 calc R U . . .
C73 C 0.55734(13) 0.73882(15) 0.92725(11) 0.0293(5) Uani 1 1 d . . . . .
H73 H 0.587512 0.695598 0.930858 0.035 Uiso 1 1 calc R U . . .
C74 C 0.45004(13) 0.73535(14) 0.75432(11) 0.0266(5) Uani 1 1 d . . . . .
C51 C 0.58154(15) 0.58679(17) 0.79135(12) 0.0340(5) Uani 1 1 d . . . . .
H51 H 0.601666 0.617071 0.768966 0.041 Uiso 1 1 calc R U . . .
C6 C 0.11216(13) 0.59202(15) 0.84512(10) 0.0280(5) Uani 1 1 d . . . . .
C59 C 0.58019(14) 0.84638(16) 0.76938(12) 0.0327(5) Uani 1 1 d . . . . .
H59 H 0.535850 0.866308 0.750087 0.039 Uiso 1 1 calc R U . . .
F9 F 0.56652(16) 0.9981(2) 0.7174(2) 0.1238(16) Uani 1 1 d . . . . .
C75 C 0.44679(15) 0.75030(17) 0.69632(11) 0.0324(5) Uani 1 1 d . . . . .
H75 H 0.487624 0.751011 0.687878 0.039 Uiso 1 1 calc R U . . .
F21 F 0.66743(15) 0.7661(3) 1.04621(13) 0.1173(15) Uani 1 1 d . . . . .
C25 C 0.25929(14) 0.95085(16) 1.03117(11) 0.0317(5) Uani 1 1 d . . . . .
F5 F 0.4336(2) 0.8394(2) 0.59143(12) 0.1053(11) Uani 1 1 d . . . . .
C55 C 0.52149(14) 0.49262(16) 0.85416(12) 0.0343(5) Uani 1 1 d . . . . .
C68 C 0.46964(14) 0.86727(15) 0.92011(11) 0.0307(5) Uani 1 1 d . . . . .
C58 C 0.58817(14) 0.77397(15) 0.80138(11) 0.0285(5) Uani 1 1 d . . . . .
C78 C 0.32201(15) 0.76259(18) 0.66048(12) 0.0363(6) Uani 1 1 d . . . . .
H78 H 0.280478 0.773512 0.630238 0.044 Uiso 1 1 calc R U . . .
C18 C 0.05346(14) 0.68622(16) 0.97408(11) 0.0311(5) Uani 1 1 d . . . . .
C76 C 0.38408(16) 0.76424(18) 0.65055(12) 0.0377(6) Uani 1 1 d . . . . .
C57 C 0.50891(13) 0.57597(15) 0.84845(11) 0.0298(5) Uani 1 1 d . . . . .
H57 H 0.479450 0.598796 0.866036 0.036 Uiso 1 1 calc R U . . .
C81 C 0.38605(14) 0.72992(16) 0.76248(10) 0.0296(5) Uani 1 1 d . . . . .
H81 H 0.385306 0.716290 0.799752 0.036 Uiso 1 1 calc R U . . .
C24 C 0.15400(13) 0.85928(16) 1.05318(11) 0.0304(5) Uani 1 1 d . . . . .
F15 F 0.6208(2) 0.4607(3) 0.71438(15) 0.1152(13) Uani 1 1 d . . . . .
F14 F 0.70093(15) 0.5115(2) 0.78079(16) 0.0914(9) Uani 1 1 d . . . . .
C71 C 0.55532(15) 0.77661(17) 0.97824(11) 0.0343(6) Uani 1 1 d . . . . .
F6 F 0.32985(19) 0.8207(3) 0.55603(13) 0.1336(18) Uani 1 1 d . . . . .
C17 C -0.00913(15) 0.69145(19) 0.98355(13) 0.0386(6) Uani 1 1 d . . . . .
H17 H -0.019397 0.735961 1.002748 0.046 Uiso 1 1 calc R U . . .
C13 C 0.06911(13) 0.62314(15) 0.94266(10) 0.0283(5) Uani 1 1 d . . . . .
C54 C 0.56516(15) 0.45597(16) 0.82924(13) 0.0369(6) Uani 1 1 d . . . . .
H54 H 0.574163 0.400680 0.833607 0.044 Uiso 1 1 calc R U . . .
C1 C 0.12339(15) 0.50996(17) 0.83728(12) 0.0353(6) Uani 1 1 d . . . . .
H1 H 0.148213 0.478675 0.869789 0.042 Uiso 1 1 calc R U . . .
C52 C 0.59500(17) 0.50374(18) 0.79773(13) 0.0400(6) Uani 1 1 d . . . . .
C4 C 0.04882(18) 0.6021(2) 0.74145(13) 0.0462(7) Uani 1 1 d . . . . .
H4 H 0.023850 0.632601 0.708544 0.055 Uiso 1 1 calc R U . . .
C2 C 0.09795(17) 0.47446(19) 0.78154(14) 0.0440(7) Uani 1 1 d . . . . .
H2 H 0.105929 0.419926 0.776598 0.053 Uiso 1 1 calc R U . . .
C19 C 0.11959(14) 0.78593(17) 1.04821(11) 0.0313(5) Uani 1 1 d . . . . .
F11 F 0.79471(17) 0.7447(3) 0.91502(16) 0.1219(15) Uani 1 1 d . . . . .
C23 C 0.17399(15) 0.89852(19) 1.10754(12) 0.0387(6) Uani 1 1 d . . . . .
H23 H 0.195614 0.948765 1.111890 0.046 Uiso 1 1 calc R U . . .
C30 C 0.32085(14) 0.91561(18) 1.06748(12) 0.0360(6) Uani 1 1 d . . . . .
C5 C 0.07292(14) 0.63981(17) 0.79691(11) 0.0340(5) Uani 1 1 d . . . . .
C60 C 0.63660(16) 0.88926(19) 0.76563(14) 0.0409(6) Uani 1 1 d . . . . .
C7 C 0.20710(14) 0.55766(15) 0.96611(11) 0.0307(5) Uani 1 1 d . . . . .
F8 F 0.6722(2) 1.02302(19) 0.75576(19) 0.1159(13) Uani 1 1 d . . . . .
C41 C 0.19469(18) 0.98168(18) 0.87881(13) 0.0418(6) Uani 1 1 d . . . . .
H41 H 0.227138 0.949016 0.910197 0.050 Uiso 1 1 calc R U . . .
C70 C 0.51179(15) 0.84135(17) 0.97549(11) 0.0347(5) Uani 1 1 d . . . . .
H70 H 0.510830 0.866692 1.009711 0.042 Uiso 1 1 calc R U . . .
C3 C 0.06079(19) 0.5211(2) 0.73380(13) 0.0489(8) Uani 1 1 d . . . . .
H3 H 0.043685 0.498132 0.696277 0.059 Uiso 1 1 calc R U . . .
C79 C 0.32365(14) 0.74402(17) 0.71725(12) 0.0343(6) Uani 1 1 d . . . . .
C8 C 0.19264(16) 0.52330(18) 1.01389(12) 0.0388(6) Uani 1 1 d . . . . .
H8 H 0.150921 0.534819 1.019196 0.047 Uiso 1 1 calc R U . . .
F13 F 0.6661(3) 0.3949(2) 0.7927(2) 0.159(2) Uani 1 1 d . . . . .
C16 C -0.05594(15) 0.6287(2) 0.96366(13) 0.0414(6) Uani 1 1 d . . . . .
H16 H -0.097903 0.630431 0.970209 0.050 Uiso 1 1 calc R U . . .
C37 C 0.24204(15) 0.78093(16) 0.91524(12) 0.0333(5) Uani 1 1 d . . . . .
F1 F 0.2057(2) 0.7163(7) 0.6865(2) 0.093(4) Uani 0.653(17) 1 d . . P A 1
C21 C 0.12953(17) 0.7881(2) 1.14937(13) 0.0445(7) Uani 1 1 d . . . . .
H21 H 0.122657 0.764097 1.181869 0.053 Uiso 1 1 calc R U . . .
C62 C 0.70385(15) 0.8627(2) 0.79388(15) 0.0448(7) Uani 1 1 d . . . . .
H62 H 0.741437 0.890962 0.790518 0.054 Uiso 1 1 calc R U . . .
C26 C 0.25248(19) 1.03549(18) 1.02565(13) 0.0437(7) Uani 1 1 d . . . . .
H26 H 0.210685 1.058161 1.002163 0.052 Uiso 1 1 calc R U . . .
C69 C 0.42383(17) 0.93907(18) 0.91550(13) 0.0403(6) Uani 1 1 d . . . . .
F4 F 0.4002(3) 0.7235(2) 0.56381(15) 0.155(2) Uani 1 1 d . . . . .
F7 F 0.6406(2) 0.9545(2) 0.68136(15) 0.1238(15) Uani 1 1 d . . . . .
C29 C 0.37528(17) 0.9683(2) 1.09664(14) 0.0498(8) Uani 1 1 d . . . . .
H29 H 0.416991 0.946643 1.121234 0.060 Uiso 1 1 calc R U . . .
C65 C 0.65656(15) 0.74973(18) 0.83088(13) 0.0369(6) Uani 1 1 d . . . . .
H65 H 0.664610 0.702987 0.853838 0.044 Uiso 1 1 calc R U . . .
C15 C -0.04102(16) 0.5632(2) 0.93412(13) 0.0419(7) Uani 1 1 d . . . . .
H15 H -0.072474 0.520849 0.921685 0.050 Uiso 1 1 calc R U . . .
F10 F 0.79589(19) 0.6911(3) 0.8405(2) 0.154(2) Uani 1 1 d . . . . .
C14 C 0.02075(15) 0.56083(18) 0.92307(12) 0.0370(6) Uani 1 1 d . . . . .
H14 H 0.030057 0.517317 0.902417 0.044 Uiso 1 1 calc R U . . .
C9 C 0.23992(19) 0.4724(2) 1.05318(14) 0.0506(8) Uani 1 1 d . . . . .
H9 H 0.230200 0.450096 1.084930 0.061 Uiso 1 1 calc R U . . .
C56 C 0.48739(17) 0.44115(18) 0.88716(15) 0.0426(6) Uani 1 1 d . . . . .
C11 C 0.31596(18) 0.4887(2) 0.99823(15) 0.0496(7) Uani 1 1 d . . . . .
H11 H 0.357652 0.476062 0.993239 0.060 Uiso 1 1 calc R U . . .
C20 C 0.10733(16) 0.74860(19) 1.09495(13) 0.0391(6) Uani 1 1 d . . . . .
H20 H 0.085003 0.698766 1.090261 0.047 Uiso 1 1 calc R U . . .
C28 C 0.3689(2) 1.0512(2) 1.08999(16) 0.0570(9) Uani 1 1 d . . . . .
H28 H 0.406391 1.084313 1.109385 0.068 Uiso 1 1 calc R U . . .
C22 C 0.16183(16) 0.8631(2) 1.15552(13) 0.0450(7) Uani 1 1 d . . . . .
H22 H 0.175383 0.889635 1.191799 0.054 Uiso 1 1 calc R U . . .
C36 C 0.12921(17) 0.99267(19) 0.89375(13) 0.0425(6) Uani 1 1 d . . . . .
C12 C 0.27005(15) 0.54129(18) 0.95802(12) 0.0374(6) Uani 1 1 d . . . . .
C77 C 0.3848(2) 0.7824(3) 0.58978(14) 0.0564(9) Uani 1 1 d . . . . .
C31 C 0.11907(15) 0.95742(18) 0.94335(12) 0.0386(6) Uani 1 1 d . . . . .
C44 C 0.29102(16) 0.5782(2) 0.90901(14) 0.0442(7) Uani 1 1 d . . . . .
H44 H 0.254775 0.616494 0.887254 0.053 Uiso 1 1 calc R U . . .
C63 C 0.71293(16) 0.7929(2) 0.82716(15) 0.0460(7) Uani 1 1 d . . . . .
C38 C 0.33083(16) 0.8255(2) 1.07796(14) 0.0440(7) Uani 1 1 d . . . . .
H38 H 0.288427 0.798380 1.053142 0.053 Uiso 1 1 calc R U . . .
F12 F 0.83292(14) 0.8083(3) 0.8575(3) 0.183(3) Uani 1 1 d . . . . .
C72 C 0.60308(19) 0.7480(2) 1.03735(13) 0.0459(7) Uani 1 1 d . . . . .
B1 B 0.52286(14) 0.72416(16) 0.81013(11) 0.0252(5) Uani 1 1 d . . . . .
C10 C 0.30142(19) 0.4551(2) 1.04502(16) 0.0543(8) Uani 1 1 d . . . . .
H10 H 0.333226 0.420581 1.071140 0.065 Uiso 1 1 calc R U . . .
C47 C 0.05245(17) 0.72700(18) 0.80272(13) 0.0449(7) Uani 1 1 d . . . . .
H47 H 0.086409 0.749525 0.838701 0.054 Uiso 1 1 calc R U . . .
C27 C 0.3077(2) 1.0851(2) 1.05498(16) 0.0543(8) Uani 1 1 d . . . . .
H27 H 0.303346 1.141037 1.051029 0.065 Uiso 1 1 calc R U . . .
C42 C 0.1797(2) 0.9363(2) 0.82045(15) 0.0558(8) Uani 1 1 d . . . . .
H42A H 0.157902 0.885506 0.822409 0.084 Uiso 1 1 calc R U . . .
H42B H 0.222304 0.926653 0.813536 0.084 Uiso 1 1 calc R U . . .
H42C H 0.149501 0.968267 0.788702 0.084 Uiso 1 1 calc R U . . .
F3 F 0.2605(2) 0.6901(6) 0.7745(3) 0.094(3) Uani 0.653(17) 1 d . . P A 1
C61 C 0.6258(2) 0.9648(2) 0.7290(2) 0.0604(10) Uani 1 1 d . . . . .
C80 C 0.25717(17) 0.7414(3) 0.72991(15) 0.0521(9) Uani 1 1 d . . . . .
C32 C 0.05645(18) 0.9671(3) 0.95266(14) 0.0539(8) Uani 1 1 d . . . . .
H32 H 0.049375 0.942015 0.984717 0.065 Uiso 1 1 calc R U . . .
C40 C 0.3421(2) 0.8043(3) 1.14264(17) 0.0619(10) Uani 1 1 d . . . . .
H40A H 0.384093 0.829186 1.167837 0.093 Uiso 1 1 calc R U . . .
H40B H 0.345553 0.746612 1.147666 0.093 Uiso 1 1 calc R U . . .
H40C H 0.303810 0.823940 1.152917 0.093 Uiso 1 1 calc R U . . .
C49 C 0.0528(2) 0.7797(2) 0.75077(18) 0.0599(10) Uani 1 1 d . . . . .
H49A H 0.098222 0.779361 0.747941 0.090 Uiso 1 1 calc R U . . .
H49B H 0.040408 0.834247 0.756860 0.090 Uiso 1 1 calc R U . . .
H49C H 0.020022 0.758829 0.714814 0.090 Uiso 1 1 calc R U . . .
C48 C -0.0186(2) 0.7310(2) 0.80971(17) 0.0605(10) Uani 1 1 d . . . . .
H48A H -0.053392 0.712526 0.773952 0.091 Uiso 1 1 calc R U . . .
H48B H -0.028366 0.785857 0.817503 0.091 Uiso 1 1 calc R U . . .
H48C H -0.018757 0.697044 0.842080 0.091 Uiso 1 1 calc R U . . .
C46 C 0.35890(18) 0.6256(2) 0.93461(17) 0.0539(8) Uani 1 1 d . . . . .
H46A H 0.354706 0.664400 0.962927 0.081 Uiso 1 1 calc R U . . .
H46B H 0.368527 0.653408 0.903240 0.081 Uiso 1 1 calc R U . . .
H46C H 0.395980 0.588812 0.953676 0.081 Uiso 1 1 calc R U . . .
C39 C 0.3904(2) 0.7940(3) 1.06024(19) 0.0654(10) Uani 1 1 d . . . . .
H39A H 0.382580 0.807803 1.019696 0.098 Uiso 1 1 calc R U . . .
H39B H 0.393320 0.736157 1.064739 0.098 Uiso 1 1 calc R U . . .
H39C H 0.432945 0.818055 1.085089 0.098 Uiso 1 1 calc R U . . .
C43 C 0.2298(2) 1.0622(2) 0.8758(2) 0.0613(10) Uani 1 1 d . . . . .
H43A H 0.198871 1.095399 0.845328 0.092 Uiso 1 1 calc R U . . .
H43B H 0.271156 1.052276 0.866858 0.092 Uiso 1 1 calc R U . . .
H43C H 0.241483 1.089457 0.913142 0.092 Uiso 1 1 calc R U . . .
C53 C 0.6450(2) 0.4656(2) 0.77209(19) 0.0597(10) Uani 1 1 d . . . . .
C45 C 0.2974(2) 0.5143(3) 0.86522(18) 0.0639(10) Uani 1 1 d . . . . .
H45A H 0.332803 0.476069 0.885494 0.096 Uiso 1 1 calc R U . . .
H45B H 0.309381 0.540069 0.834302 0.096 Uiso 1 1 calc R U . . .
H45C H 0.254061 0.486489 0.848373 0.096 Uiso 1 1 calc R U . . .
F2 F 0.2435(5) 0.8113(4) 0.7483(6) 0.114(4) Uani 0.653(17) 1 d . . P A 1
C34 C 0.0150(2) 1.0509(3) 0.86637(18) 0.0709(12) Uani 1 1 d . . . . .
H34 H -0.019453 1.083297 0.840913 0.085 Uiso 1 1 calc R U . . .
C33 C 0.0044(2) 1.0143(3) 0.91398(18) 0.0744(14) Uani 1 1 d . . . . .
H33 H -0.037385 1.021151 0.920258 0.089 Uiso 1 1 calc R U . . .
C35 C 0.0760(2) 1.0399(2) 0.85629(16) 0.0575(9) Uani 1 1 d . . . . .
H35 H 0.082087 1.064512 0.823654 0.069 Uiso 1 1 calc R U . . .
C64 C 0.7854(2) 0.7621(3) 0.8593(2) 0.0686(12) Uani 1 1 d . . . . .
F2A F 0.2084(5) 0.7925(13) 0.6927(7) 0.111(8) Uani 0.347(17) 1 d . . P A 2
F3A F 0.2606(4) 0.7627(16) 0.7796(5) 0.120(10) Uani 0.347(17) 1 d . . P A 2
F1A F 0.2299(12) 0.6731(9) 0.7217(13) 0.152(13) Uani 0.347(17) 1 d . . P A 2

loop_
_atom_site_aniso_label
_atom_site_aniso_U_11
_atom_site_aniso_U_22
_atom_site_aniso_U_33
_atom_site_aniso_U_23
_atom_site_aniso_U_13
_atom_site_aniso_U_12
Rh1 0.02624(10) 0.02480(10) 0.02213(9) -0.00152(6) 0.00842(7) -0.00189(6)
P1 0.0267(3) 0.0246(3) 0.0225(3) -0.0010(2) 0.0075(2) -0.0002(2)
P2 0.0265(3) 0.0252(3) 0.0263(3) -0.0019(2) 0.0056(2) 0.0007(2)
F24 0.0438(10) 0.0508(11) 0.0557(11) -0.0058(8) 0.0084(8) 0.0168(8)
F18 0.0783(14) 0.0447(10) 0.0583(11) 0.0059(9) 0.0404(11) -0.0027(10)
F22 0.0689(13) 0.0293(9) 0.0713(13) -0.0095(8) 0.0163(11) 0.0030(8)
O2 0.0390(10) 0.0397(10) 0.0331(9) -0.0144(8) 0.0200(8) -0.0152(8)
F17 0.0538(12) 0.0683(14) 0.0795(15) -0.0131(11) 0.0333(11) -0.0232(11)
F23 0.1020(19) 0.0722(15) 0.0614(13) 0.0096(11) 0.0520(13) 0.0408(14)
F19 0.114(2) 0.0620(14) 0.0436(11) 0.0224(10) 0.0053(12) 0.0115(14)
O1 0.0530(13) 0.0476(12) 0.0655(14) 0.0080(11) 0.0395(12) 0.0015(10)
F16 0.0795(16) 0.0490(12) 0.137(2) 0.0495(14) 0.0680(17) 0.0302(11)
C66 0.0240(11) 0.0236(11) 0.0231(10) -0.0006(8) 0.0060(9) -0.0029(8)
F20 0.127(3) 0.124(2) 0.0255(10) -0.0035(12) 0.0035(12) 0.055(2)
C50 0.0267(11) 0.0276(11) 0.0250(11) -0.0010(9) 0.0051(9) 0.0014(9)
C67 0.0279(11) 0.0250(11) 0.0238(10) 0.0000(8) 0.0049(9) -0.0010(9)
C73 0.0280(12) 0.0282(12) 0.0265(12) 0.0012(9) 0.0029(9) 0.0006(9)
C74 0.0290(12) 0.0247(11) 0.0242(11) -0.0021(8) 0.0067(9) 0.0023(9)
C51 0.0403(14) 0.0326(13) 0.0326(12) 0.0027(10) 0.0172(11) 0.0036(11)
C6 0.0283(11) 0.0290(12) 0.0256(11) -0.0040(9) 0.0081(9) -0.0015(9)
C59 0.0287(12) 0.0335(13) 0.0352(12) 0.0056(10) 0.0099(10) 0.0042(10)
F9 0.0726(17) 0.095(2) 0.223(4) 0.114(3) 0.076(2) 0.0422(16)
C75 0.0339(13) 0.0378(13) 0.0256(12) -0.0013(10) 0.0104(10) 0.0017(10)
F21 0.0515(15) 0.189(4) 0.0741(18) 0.071(2) -0.0258(13) -0.0330(18)
C25 0.0352(13) 0.0295(12) 0.0288(11) -0.0036(9) 0.0089(10) -0.0064(10)
F5 0.140(3) 0.131(3) 0.0556(14) 0.0152(16) 0.0472(17) -0.035(2)
C55 0.0320(13) 0.0293(12) 0.0396(14) 0.0012(10) 0.0097(11) 0.0005(10)
C68 0.0352(13) 0.0264(12) 0.0298(12) -0.0042(9) 0.0103(10) 0.0000(10)
C58 0.0289(12) 0.0289(12) 0.0280(11) 0.0012(9) 0.0103(9) 0.0003(9)
C78 0.0312(13) 0.0468(15) 0.0236(12) -0.0065(10) -0.0001(10) 0.0031(11)
C18 0.0310(12) 0.0353(13) 0.0275(11) -0.0039(9) 0.0105(10) -0.0083(10)
C76 0.0425(16) 0.0447(15) 0.0232(12) -0.0007(10) 0.0077(11) 0.0027(12)
C57 0.0292(12) 0.0281(12) 0.0318(12) -0.0002(9) 0.0100(10) 0.0033(9)
C81 0.0303(13) 0.0367(13) 0.0198(10) -0.0039(9) 0.0058(9) -0.0037(10)
C24 0.0303(12) 0.0328(12) 0.0278(11) -0.0049(9) 0.0095(9) 0.0006(10)
F15 0.136(3) 0.144(3) 0.088(2) -0.029(2) 0.067(2) 0.036(2)
F14 0.0783(18) 0.094(2) 0.130(3) 0.0142(18) 0.0723(19) 0.0259(16)
C71 0.0360(14) 0.0369(13) 0.0239(11) 0.0006(10) 0.0023(10) -0.0038(11)
F6 0.105(3) 0.237(5) 0.0566(16) 0.072(2) 0.0245(16) 0.049(3)
C17 0.0361(14) 0.0460(16) 0.0381(14) -0.0093(12) 0.0183(11) -0.0061(12)
C13 0.0276(11) 0.0309(12) 0.0256(11) -0.0004(9) 0.0080(9) -0.0027(9)
C54 0.0405(14) 0.0256(12) 0.0448(14) 0.0006(10) 0.0149(12) 0.0040(10)
C1 0.0379(14) 0.0316(13) 0.0314(12) -0.0025(10) 0.0058(11) 0.0022(11)
C52 0.0470(16) 0.0344(14) 0.0423(15) 0.0014(11) 0.0201(13) 0.0108(12)
C4 0.0528(18) 0.0464(17) 0.0287(13) -0.0033(12) 0.0003(12) 0.0038(14)
C2 0.0504(17) 0.0353(14) 0.0421(15) -0.0134(12) 0.0106(13) 0.0022(13)
C19 0.0296(12) 0.0376(13) 0.0284(12) -0.0072(10) 0.0120(10) -0.0013(10)
F11 0.0582(17) 0.196(4) 0.091(2) 0.060(2) -0.0003(16) 0.041(2)
C23 0.0371(14) 0.0437(15) 0.0356(13) -0.0126(12) 0.0127(11) -0.0043(12)
C30 0.0331(13) 0.0435(15) 0.0294(12) -0.0029(11) 0.0083(10) -0.0067(11)
C5 0.0332(13) 0.0345(13) 0.0290(12) -0.0032(10) 0.0037(10) 0.0011(10)
C60 0.0360(14) 0.0384(15) 0.0491(16) 0.0122(12) 0.0159(12) 0.0022(12)
C7 0.0327(12) 0.0291(12) 0.0258(11) 0.0008(9) 0.0045(10) 0.0025(10)
F8 0.107(3) 0.0628(17) 0.160(3) 0.041(2) 0.023(2) -0.0219(17)
C41 0.0535(17) 0.0334(14) 0.0395(14) 0.0090(11) 0.0173(13) 0.0068(13)
C70 0.0408(14) 0.0352(13) 0.0247(11) -0.0072(10) 0.0071(10) -0.0048(11)
C3 0.0555(19) 0.0534(18) 0.0298(13) -0.0142(13) 0.0046(13) 0.0046(15)
C79 0.0292(13) 0.0419(14) 0.0287(12) -0.0106(10) 0.0061(10) -0.0028(11)
C8 0.0367(14) 0.0415(15) 0.0341(13) 0.0063(11) 0.0067(11) -0.0016(12)
F13 0.240(5) 0.0784(19) 0.262(5) 0.092(3) 0.221(5) 0.102(3)
C16 0.0309(13) 0.0602(19) 0.0357(13) -0.0052(13) 0.0148(11) -0.0099(13)
C37 0.0387(14) 0.0294(12) 0.0348(13) 0.0003(10) 0.0165(11) -0.0009(10)
F1 0.0255(18) 0.206(11) 0.044(2) -0.042(4) 0.0049(16) -0.025(3)
C21 0.0426(16) 0.064(2) 0.0303(13) -0.0026(13) 0.0167(12) -0.0027(14)
C62 0.0299(14) 0.0464(16) 0.0584(18) 0.0151(14) 0.0157(13) -0.0022(12)
C26 0.0588(19) 0.0310(14) 0.0374(14) -0.0054(11) 0.0114(13) -0.0057(13)
C69 0.0487(16) 0.0372(14) 0.0364(14) -0.0029(11) 0.0163(12) 0.0062(12)
F4 0.357(7) 0.081(2) 0.0711(19) -0.0008(15) 0.132(3) 0.016(3)
F7 0.192(4) 0.108(3) 0.094(2) 0.068(2) 0.079(3) 0.055(3)
C29 0.0336(15) 0.067(2) 0.0419(16) -0.0067(15) 0.0046(12) -0.0120(14)
C65 0.0320(14) 0.0365(13) 0.0393(14) 0.0113(11) 0.0087(11) 0.0018(11)
C15 0.0379(15) 0.0529(17) 0.0346(13) -0.0077(12) 0.0122(11) -0.0186(13)
F10 0.071(2) 0.167(4) 0.190(4) -0.025(3) 0.001(2) 0.072(3)
C14 0.0402(14) 0.0381(14) 0.0341(13) -0.0069(11) 0.0146(11) -0.0103(11)
C9 0.0524(19) 0.0507(18) 0.0390(15) 0.0168(14) 0.0035(14) -0.0026(15)
C56 0.0423(15) 0.0306(13) 0.0598(18) 0.0061(12) 0.0239(14) 0.0062(12)
C11 0.0414(16) 0.0494(18) 0.0512(18) 0.0026(14) 0.0071(14) 0.0113(14)
C20 0.0395(15) 0.0457(15) 0.0359(14) -0.0052(12) 0.0179(12) -0.0070(12)
C28 0.062(2) 0.058(2) 0.0517(18) -0.0195(16) 0.0205(17) -0.0342(18)
C22 0.0417(16) 0.064(2) 0.0301(13) -0.0151(13) 0.0131(12) -0.0063(14)
C36 0.0478(17) 0.0394(15) 0.0353(14) 0.0024(11) 0.0079(12) 0.0073(13)
C12 0.0356(14) 0.0369(14) 0.0358(13) -0.0019(11) 0.0072(11) 0.0055(11)
C77 0.055(2) 0.086(3) 0.0250(14) 0.0037(15) 0.0092(13) 0.0032(18)
C31 0.0359(14) 0.0405(14) 0.0341(13) 0.0011(11) 0.0055(11) 0.0077(11)
C44 0.0379(15) 0.0538(18) 0.0433(15) 0.0027(13) 0.0169(12) 0.0152(13)
C63 0.0298(14) 0.0522(18) 0.0529(17) 0.0153(14) 0.0102(12) 0.0005(13)
C38 0.0345(14) 0.0458(16) 0.0411(15) 0.0055(12) -0.0006(12) 0.0065(12)
F12 0.0291(12) 0.188(4) 0.295(6) 0.166(5) 0.007(2) -0.0035(18)
C72 0.0510(18) 0.0523(18) 0.0251(13) 0.0034(12) 0.0013(12) 0.0017(14)
B1 0.0249(12) 0.0262(12) 0.0229(11) 0.0011(9) 0.0061(10) 0.0021(10)
C10 0.0500(19) 0.0481(18) 0.0495(18) 0.0156(14) -0.0027(14) 0.0117(15)
C47 0.0462(17) 0.0343(14) 0.0370(15) -0.0034(11) -0.0077(12) 0.0072(12)
C27 0.073(2) 0.0378(16) 0.0511(18) -0.0080(14) 0.0205(17) -0.0191(16)
C42 0.068(2) 0.056(2) 0.0439(17) 0.0040(15) 0.0204(16) 0.0107(17)
F3 0.043(2) 0.167(8) 0.077(4) 0.038(4) 0.027(2) -0.012(3)
C61 0.0478(19) 0.052(2) 0.089(3) 0.0327(19) 0.0333(19) 0.0059(15)
C80 0.0320(15) 0.087(3) 0.0339(15) -0.0163(15) 0.0070(12) -0.0040(16)
C32 0.0418(17) 0.080(2) 0.0374(15) 0.0046(15) 0.0107(13) 0.0168(17)
C40 0.059(2) 0.067(2) 0.054(2) 0.0215(18) 0.0110(17) 0.0118(18)
C49 0.056(2) 0.0442(18) 0.063(2) 0.0140(16) -0.0014(17) 0.0019(15)
C48 0.064(2) 0.064(2) 0.0459(18) -0.0006(16) 0.0092(16) 0.0307(19)
C46 0.0411(17) 0.062(2) 0.063(2) 0.0062(17) 0.0235(15) 0.0089(15)
C39 0.059(2) 0.070(3) 0.062(2) 0.0042(19) 0.0152(18) 0.026(2)
C43 0.075(3) 0.0388(17) 0.078(3) 0.0148(17) 0.036(2) 0.0038(17)
C53 0.079(3) 0.0454(18) 0.075(2) 0.0094(17) 0.052(2) 0.0185(18)
C45 0.054(2) 0.086(3) 0.056(2) -0.0147(19) 0.0230(17) 0.018(2)
F2 0.106(7) 0.095(4) 0.184(12) -0.035(5) 0.105(8) 0.010(3)
C34 0.062(2) 0.093(3) 0.052(2) 0.020(2) 0.0118(18) 0.040(2)
C33 0.052(2) 0.119(4) 0.049(2) 0.012(2) 0.0140(17) 0.040(2)
C35 0.062(2) 0.061(2) 0.0460(17) 0.0152(16) 0.0139(16) 0.0197(18)
C64 0.0350(18) 0.075(3) 0.088(3) 0.036(2) 0.0110(19) 0.0043(17)
F2A 0.040(5) 0.191(18) 0.104(10) 0.044(11) 0.029(6) 0.047(8)
F3A 0.036(4) 0.27(3) 0.061(6) -0.090(11) 0.020(4) -0.018(9)
F1A 0.157(19) 0.115(11) 0.26(3) -0.076(14) 0.17(2) -0.075(11)

loop_
_atom_type_symbol
_atom_type_description
_atom_type_scat_dispersion_real
_atom_type_scat_dispersion_imag
_atom_type_scat_source
C C 0.0181 0.0091 'International Tables Vol C Tables 4.2.6.8 and 6.1.1.4'
H H 0.0000 0.0000 'International Tables Vol C Tables 4.2.6.8 and 6.1.1.4'
B B 0.0090 0.0039 'International Tables Vol C Tables 4.2.6.8 and 6.1.1.4'
F F 0.0727 0.0534 'International Tables Vol C Tables 4.2.6.8 and 6.1.1.4'
O O 0.0492 0.0322 'International Tables Vol C Tables 4.2.6.8 and 6.1.1.4'
P P 0.2955 0.4335 'International Tables Vol C Tables 4.2.6.8 and 6.1.1.4'
Rh Rh 0.0927 3.6045 'International Tables Vol C Tables 4.2.6.8 and 6.1.1.4'

loop_
_geom_angle_atom_site_label_1
_geom_angle_atom_site_label_2
_geom_angle_atom_site_label_3
_geom_angle
_geom_angle_site_symmetry_1
_geom_angle_site_symmetry_3
_geom_angle_publ_flag
P2 Rh1 P1 162.41(2) . . ?
O2 Rh1 P1 82.16(5) . . ?
O2 Rh1 P2 80.28(5) . . ?
C37 Rh1 P1 100.36(9) . . ?
C37 Rh1 P2 97.17(9) . . ?
C37 Rh1 O2 176.95(10) . . ?
C6 P1 Rh1 127.10(9) . . ?
C6 P1 C13 100.96(11) . . ?
C13 P1 Rh1 99.27(8) . . ?
C7 P1 Rh1 113.27(9) . . ?
C7 P1 C6 107.69(12) . . ?
C7 P1 C13 105.02(12) . . ?
C25 P2 Rh1 129.95(9) . . ?
C25 P2 C24 101.74(12) . . ?
C25 P2 C31 107.31(13) . . ?
C24 P2 Rh1 97.36(9) . . ?
C31 P2 Rh1 109.66(10) . . ?
C31 P2 C24 108.39(13) . . ?
C18 O2 Rh1 119.78(15) . . ?
C18 O2 C19 121.7(2) . . ?
C19 O2 Rh1 115.55(15) . . ?
C67 C66 B1 122.2(2) . . ?
C73 C66 C67 115.4(2) . . ?
C73 C66 B1 122.1(2) . . ?
C51 C50 B1 123.0(2) . . ?
C57 C50 C51 115.1(2) . . ?
C57 C50 B1 121.9(2) . . ?
C66 C67 H67 118.8 . . ?
C68 C67 C66 122.4(2) . . ?
C68 C67 H67 118.8 . . ?
C66 C73 H73 118.9 . . ?
C71 C73 C66 122.2(2) . . ?
C71 C73 H73 118.9 . . ?
C75 C74 C81 115.3(2) . . ?
C75 C74 B1 123.6(2) . . ?
C81 C74 B1 121.1(2) . . ?
C50 C51 H51 118.7 . . ?
C52 C51 C50 122.6(3) . . ?
C52 C51 H51 118.7 . . ?
C1 C6 P1 117.25(19) . . ?
C1 C6 C5 120.5(2) . . ?
C5 C6 P1 122.18(19) . . ?
C58 C59 H59 119.1 . . ?
C60 C59 H59 119.1 . . ?
C60 C59 C58 121.9(3) . . ?
C74 C75 H75 119.0 . . ?
C74 C75 C76 122.1(3) . . ?
C76 C75 H75 119.0 . . ?
C30 C25 P2 121.5(2) . . ?
C30 C25 C26 120.9(3) . . ?
C26 C25 P2 117.5(2) . . ?
C57 C55 C56 120.5(3) . . ?
C54 C55 C57 121.0(3) . . ?
C54 C55 C56 118.5(2) . . ?
C67 C68 C69 120.0(2) . . ?
C70 C68 C67 120.8(2) . . ?
C70 C68 C69 119.2(2) . . ?
C59 C58 B1 123.3(2) . . ?
C65 C58 C59 115.5(2) . . ?
C65 C58 B1 120.9(2) . . ?
C76 C78 H78 121.2 . . ?
C76 C78 C79 117.7(3) . . ?
C79 C78 H78 121.2 . . ?
C17 C18 O2 120.9(2) . . ?
C17 C18 C13 122.6(2) . . ?
C13 C18 O2 116.2(2) . . ?
C75 C76 C77 119.1(3) . . ?
C78 C76 C75 121.3(3) . . ?
C78 C76 C77 119.6(3) . . ?
C50 C57 C55 122.4(2) . . ?
C50 C57 H57 118.8 . . ?
C55 C57 H57 118.8 . . ?
C74 C81 H81 118.6 . . ?
C79 C81 C74 122.7(2) . . ?
C79 C81 H81 118.6 . . ?
C19 C24 P2 118.04(18) . . ?
C19 C24 C23 117.7(2) . . ?
C23 C24 P2 123.3(2) . . ?
C73 C71 C72 119.2(3) . . ?
C70 C71 C73 121.4(2) . . ?
C70 C71 C72 119.4(3) . . ?
C18 C17 H17 120.9 . . ?
C16 C17 C18 118.2(3) . . ?
C16 C17 H17 120.9 . . ?
C18 C13 P1 118.92(19) . . ?
C18 C13 C14 117.7(2) . . ?
C14 C13 P1 122.9(2) . . ?
C55 C54 H54 121.0 . . ?
C52 C54 C55 118.0(3) . . ?
C52 C54 H54 121.0 . . ?
C6 C1 H1 119.5 . . ?
C2 C1 C6 120.9(3) . . ?
C2 C1 H1 119.5 . . ?
C51 C52 C53 120.2(3) . . ?
C54 C52 C51 120.9(3) . . ?
C54 C52 C53 118.8(3) . . ?
C5 C4 H4 118.8 . . ?
C3 C4 H4 118.8 . . ?
C3 C4 C5 122.4(3) . . ?
C1 C2 H2 120.5 . . ?
C3 C2 C1 119.1(3) . . ?
C3 C2 H2 120.5 . . ?
C24 C19 O2 114.2(2) . . ?
C20 C19 O2 122.2(3) . . ?
C20 C19 C24 123.4(2) . . ?
C24 C23 H23 119.8 . . ?
C24 C23 C22 120.4(3) . . ?
C22 C23 H23 119.8 . . ?
C25 C30 C29 116.9(3) . . ?
C25 C30 C38 123.9(2) . . ?
C29 C30 C38 119.2(3) . . ?
C6 C5 C47 123.7(2) . . ?
C4 C5 C6 116.9(3) . . ?
C4 C5 C47 119.4(3) . . ?
C59 C60 C61 120.2(3) . . ?
C62 C60 C59 121.5(3) . . ?
C62 C60 C61 118.2(3) . . ?
C8 C7 P1 117.7(2) . . ?
C12 C7 P1 121.8(2) . . ?
C12 C7 C8 120.2(2) . . ?
C36 C41 H41 107.9 . . ?
C36 C41 C42 111.2(3) . . ?
C36 C41 C43 112.4(3) . . ?
C42 C41 H41 107.9 . . ?
C43 C41 H41 107.9 . . ?
C43 C41 C42 109.4(3) . . ?
C68 C70 H70 121.1 . . ?
C71 C70 C68 117.8(2) . . ?
C71 C70 H70 121.1 . . ?
C4 C3 H3 119.9 . . ?
C2 C3 C4 120.2(3) . . ?
C2 C3 H3 119.9 . . ?
C78 C79 C80 119.4(3) . . ?
C81 C79 C78 120.7(3) . . ?
C81 C79 C80 119.9(3) . . ?
C7 C8 H8 119.7 . . ?
C9 C8 C7 120.6(3) . . ?
C9 C8 H8 119.7 . . ?
C17 C16 H16 119.6 . . ?
C17 C16 C15 120.7(3) . . ?
C15 C16 H16 119.6 . . ?
O1 C37 Rh1 177.8(3) . . ?
C20 C21 H21 119.7 . . ?
C22 C21 H21 119.7 . . ?
C22 C21 C20 120.5(3) . . ?
C60 C62 H62 121.2 . . ?
C63 C62 C60 117.5(3) . . ?
C63 C62 H62 121.2 . . ?
C25 C26 H26 119.9 . . ?
C27 C26 C25 120.2(3) . . ?
C27 C26 H26 119.9 . . ?
F24 C69 F22 105.5(2) . . ?
F24 C69 C68 112.9(2) . . ?
F22 C69 C68 111.8(3) . . ?
F23 C69 F24 106.5(3) . . ?
F23 C69 F22 106.3(3) . . ?
F23 C69 C68 113.2(2) . . ?
C30 C29 H29 119.0 . . ?
C28 C29 C30 122.0(3) . . ?
C28 C29 H29 119.0 . . ?
C58 C65 H65 118.8 . . ?
C63 C65 C58 122.4(3) . . ?
C63 C65 H65 118.8 . . ?
C16 C15 H15 120.0 . . ?
C16 C15 C14 120.1(3) . . ?
C14 C15 H15 120.0 . . ?
C13 C14 H14 119.7 . . ?
C15 C14 C13 120.6(3) . . ?
C15 C14 H14 119.7 . . ?
C8 C9 H9 120.2 . . ?
C10 C9 C8 119.6(3) . . ?
C10 C9 H9 120.2 . . ?
F18 C56 F17 106.7(3) . . ?
F18 C56 C55 113.2(3) . . ?
F17 C56 C55 111.8(3) . . ?
F16 C56 F18 106.7(3) . . ?
F16 C56 F17 105.3(3) . . ?
F16 C56 C55 112.7(3) . . ?
C12 C11 H11 119.0 . . ?
C10 C11 H11 119.0 . . ?
C10 C11 C12 122.1(3) . . ?
C19 C20 C21 117.7(3) . . ?
C19 C20 H20 121.1 . . ?
C21 C20 H20 121.1 . . ?
C29 C28 H28 119.8 . . ?
C27 C28 C29 120.5(3) . . ?
C27 C28 H28 119.8 . . ?
C23 C22 H22 119.9 . . ?
C21 C22 C23 120.2(3) . . ?
C21 C22 H22 119.9 . . ?
C31 C36 C41 123.6(3) . . ?
C35 C36 C41 118.5(3) . . ?
C35 C36 C31 117.9(3) . . ?
C7 C12 C44 123.7(2) . . ?
C11 C12 C7 117.4(3) . . ?
C11 C12 C44 118.9(3) . . ?
F5 C77 C76 111.3(3) . . ?
F6 C77 F5 99.0(4) . . ?
F6 C77 C76 114.1(3) . . ?
F4 C77 F5 103.7(4) . . ?
F4 C77 C76 114.8(4) . . ?
F4 C77 F6 112.2(4) . . ?
C36 C31 P2 121.0(2) . . ?
C32 C31 P2 118.4(2) . . ?
C32 C31 C36 120.4(3) . . ?
C12 C44 H44 107.9 . . ?
C12 C44 C46 110.9(3) . . ?
C12 C44 C45 111.9(3) . . ?
C46 C44 H44 107.9 . . ?
C45 C44 H44 107.9 . . ?
C45 C44 C46 110.3(3) . . ?
C62 C63 C65 121.1(3) . . ?
C62 C63 C64 119.4(3) . . ?
C65 C63 C64 119.5(3) . . ?
C30 C38 H38 107.9 . . ?
C30 C38 C40 111.0(3) . . ?
C30 C38 C39 111.5(3) . . ?
C40 C38 H38 107.9 . . ?
C39 C38 H38 107.9 . . ?
C39 C38 C40 110.5(3) . . ?
F19 C72 F20 103.2(3) . . ?
F19 C72 C71 112.1(3) . . ?
F20 C72 C71 113.4(3) . . ?
F21 C72 F19 105.7(3) . . ?
F21 C72 F20 109.3(3) . . ?
F21 C72 C71 112.4(3) . . ?
C50 B1 C66 111.82(19) . . ?
C50 B1 C58 111.0(2) . . ?
C74 B1 C66 110.0(2) . . ?
C74 B1 C50 106.87(19) . . ?
C74 B1 C58 113.2(2) . . ?
C58 B1 C66 104.00(19) . . ?
C9 C10 C11 120.1(3) . . ?
C9 C10 H10 119.9 . . ?
C11 C10 H10 119.9 . . ?
C5 C47 H47 107.7 . . ?
C5 C47 C49 112.7(3) . . ?
C5 C47 C48 110.9(3) . . ?
C49 C47 H47 107.7 . . ?
C49 C47 C48 109.9(3) . . ?
C48 C47 H47 107.7 . . ?
C26 C27 H27 120.2 . . ?
C28 C27 C26 119.5(3) . . ?
C28 C27 H27 120.2 . . ?
C41 C42 H42A 109.5 . . ?
C41 C42 H42B 109.5 . . ?
C41 C42 H42C 109.5 . . ?
H42A C42 H42B 109.5 . . ?
H42A C42 H42C 109.5 . . ?
H42B C42 H42C 109.5 . . ?
F9 C61 C60 115.1(3) . . ?
F9 C61 F8 105.2(4) . . ?
F9 C61 F7 111.2(4) . . ?
F8 C61 C60 111.9(4) . . ?
F7 C61 C60 112.3(3) . . ?
F7 C61 F8 99.9(4) . . ?
F1 C80 C79 113.7(3) . . ?
F1 C80 F3 104.4(5) . . ?
F1 C80 F2 110.5(6) . . ?
F3 C80 C79 112.3(4) . . ?
F2 C80 C79 111.2(4) . . ?
F2 C80 F3 104.1(6) . . ?
F2A C80 C79 111.2(5) . . ?
F3A C80 C79 116.0(5) . . ?
F3A C80 F2A 104.0(10) . . ?
F3A C80 F1A 106.7(12) . . ?
F1A C80 C79 112.8(7) . . ?
F1A C80 F2A 105.2(13) . . ?
C31 C32 H32 120.0 . . ?
C31 C32 C33 119.9(3) . . ?
C33 C32 H32 120.0 . . ?
C38 C40 H40A 109.5 . . ?
C38 C40 H40B 109.5 . . ?
C38 C40 H40C 109.5 . . ?
H40A C40 H40B 109.5 . . ?
H40A C40 H40C 109.5 . . ?
H40B C40 H40C 109.5 . . ?
C47 C49 H49A 109.5 . . ?
C47 C49 H49B 109.5 . . ?
C47 C49 H49C 109.5 . . ?
H49A C49 H49B 109.5 . . ?
H49A C49 H49C 109.5 . . ?
H49B C49 H49C 109.5 . . ?
C47 C48 H48A 109.5 . . ?
C47 C48 H48B 109.5 . . ?
C47 C48 H48C 109.5 . . ?
H48A C48 H48B 109.5 . . ?
H48A C48 H48C 109.5 . . ?
H48B C48 H48C 109.5 . . ?
C44 C46 H46A 109.5 . . ?
C44 C46 H46B 109.5 . . ?
C44 C46 H46C 109.5 . . ?
H46A C46 H46B 109.5 . . ?
H46A C46 H46C 109.5 . . ?
H46B C46 H46C 109.5 . . ?
C38 C39 H39A 109.5 . . ?
C38 C39 H39B 109.5 . . ?
C38 C39 H39C 109.5 . . ?
H39A C39 H39B 109.5 . . ?
H39A C39 H39C 109.5 . . ?
H39B C39 H39C 109.5 . . ?
C41 C43 H43A 109.5 . . ?
C41 C43 H43B 109.5 . . ?
C41 C43 H43C 109.5 . . ?
H43A C43 H43B 109.5 . . ?
H43A C43 H43C 109.5 . . ?
H43B C43 H43C 109.5 . . ?
F15 C53 F14 101.2(3) . . ?
F15 C53 C52 113.4(4) . . ?
F14 C53 C52 111.8(3) . . ?
F13 C53 F15 108.0(4) . . ?
F13 C53 F14 107.2(4) . . ?
F13 C53 C52 114.3(3) . . ?
C44 C45 H45A 109.5 . . ?
C44 C45 H45B 109.5 . . ?
C44 C45 H45C 109.5 . . ?
H45A C45 H45B 109.5 . . ?
H45A C45 H45C 109.5 . . ?
H45B C45 H45C 109.5 . . ?
C33 C34 H34 119.8 . . ?
C35 C34 H34 119.8 . . ?
C35 C34 C33 120.4(3) . . ?
C32 C33 H33 120.1 . . ?
C34 C33 C32 119.8(4) . . ?
C34 C33 H33 120.1 . . ?
C36 C35 H35 119.2 . . ?
C34 C35 C36 121.6(4) . . ?
C34 C35 H35 119.2 . . ?
F11 C64 C63 111.5(4) . . ?
F10 C64 F11 100.1(4) . . ?
F10 C64 C63 112.1(4) . . ?
F12 C64 F11 109.0(5) . . ?
F12 C64 F10 108.1(5) . . ?
F12 C64 C63 114.9(3) . . ?

loop_
_geom_bond_atom_site_label_1
_geom_bond_atom_site_label_2
_geom_bond_distance
_geom_bond_site_symmetry_2
_geom_bond_publ_flag
Rh1 P1 2.3143(6) . ?
Rh1 P2 2.3028(6) . ?
Rh1 O2 2.1281(19) . ?
Rh1 C37 1.819(3) . ?
P1 C6 1.827(2) . ?
P1 C13 1.836(3) . ?
P1 C7 1.827(3) . ?
P2 C25 1.819(3) . ?
P2 C24 1.838(3) . ?
P2 C31 1.824(3) . ?
F24 C69 1.335(4) . ?
F18 C56 1.330(4) . ?
F22 C69 1.343(4) . ?
O2 C18 1.407(3) . ?
O2 C19 1.415(3) . ?
F17 C56 1.335(4) . ?
F23 C69 1.334(4) . ?
F19 C72 1.322(4) . ?
O1 C37 1.135(4) . ?
F16 C56 1.328(4) . ?
C66 C67 1.403(3) . ?
C66 C73 1.399(3) . ?
C66 B1 1.650(3) . ?
F20 C72 1.323(4) . ?
C50 C51 1.398(4) . ?
C50 C57 1.398(4) . ?
C50 B1 1.647(4) . ?
C67 H67 0.9300 . ?
C67 C68 1.392(3) . ?
C73 H73 0.9300 . ?
C73 C71 1.390(4) . ?
C74 C75 1.396(4) . ?
C74 C81 1.399(4) . ?
C74 B1 1.643(3) . ?
C51 H51 0.9300 . ?
C51 C52 1.397(4) . ?
C6 C1 1.398(4) . ?
C6 C5 1.406(4) . ?
C59 H59 0.9300 . ?
C59 C58 1.401(4) . ?
C59 C60 1.389(4) . ?
F9 C61 1.278(5) . ?
C75 H75 0.9300 . ?
C75 C76 1.398(4) . ?
F21 C72 1.301(5) . ?
C25 C30 1.395(4) . ?
C25 C26 1.406(4) . ?
F5 C77 1.367(5) . ?
C55 C57 1.398(4) . ?
C55 C54 1.380(4) . ?
C55 C56 1.493(4) . ?
C68 C70 1.384(4) . ?
C68 C69 1.494(4) . ?
C58 C65 1.399(4) . ?
C58 B1 1.650(4) . ?
C78 H78 0.9300 . ?
C78 C76 1.378(4) . ?
C78 C79 1.389(4) . ?
C18 C17 1.386(4) . ?
C18 C13 1.388(4) . ?
C76 C77 1.498(4) . ?
C57 H57 0.9300 . ?
C81 H81 0.9300 . ?
C81 C79 1.388(4) . ?
C24 C19 1.387(4) . ?
C24 C23 1.389(4) . ?
F15 C53 1.307(5) . ?
F14 C53 1.334(5) . ?
C71 C70 1.381(4) . ?
C71 C72 1.500(4) . ?
F6 C77 1.305(5) . ?
C17 H17 0.9300 . ?
C17 C16 1.384(4) . ?
C13 C14 1.396(4) . ?
C54 H54 0.9300 . ?
C54 C52 1.376(4) . ?
C1 H1 0.9300 . ?
C1 C2 1.391(4) . ?
C52 C53 1.507(4) . ?
C4 H4 0.9300 . ?
C4 C5 1.400(4) . ?
C4 C3 1.383(5) . ?
C2 H2 0.9300 . ?
C2 C3 1.376(5) . ?
C19 C20 1.380(4) . ?
F11 C64 1.318(6) . ?
C23 H23 0.9300 . ?
C23 C22 1.392(4) . ?
C30 C29 1.401(4) . ?
C30 C38 1.510(4) . ?
C5 C47 1.519(4) . ?
C60 C62 1.386(4) . ?
C60 C61 1.499(4) . ?
C7 C8 1.403(4) . ?
C7 C12 1.401(4) . ?
F8 C61 1.352(6) . ?
C41 H41 0.9800 . ?
C41 C36 1.520(5) . ?
C41 C42 1.527(5) . ?
C41 C43 1.526(5) . ?
C70 H70 0.9300 . ?
C3 H3 0.9300 . ?
C79 C80 1.501(4) . ?
C8 H8 0.9300 . ?
C8 C9 1.383(4) . ?
F13 C53 1.284(4) . ?
C16 H16 0.9300 . ?
C16 C15 1.384(5) . ?
F1 C80 1.275(5) . ?
C21 H21 0.9300 . ?
C21 C20 1.392(4) . ?
C21 C22 1.388(5) . ?
C62 H62 0.9300 . ?
C62 C63 1.379(4) . ?
C26 H26 0.9300 . ?
C26 C27 1.381(5) . ?
F4 C77 1.254(5) . ?
F7 C61 1.294(5) . ?
C29 H29 0.9300 . ?
C29 C28 1.379(6) . ?
C65 H65 0.9300 . ?
C65 C63 1.390(4) . ?
C15 H15 0.9300 . ?
C15 C14 1.386(4) . ?
F10 C64 1.301(7) . ?
C14 H14 0.9300 . ?
C9 H9 0.9300 . ?
C9 C10 1.376(6) . ?
C11 H11 0.9300 . ?
C11 C12 1.397(4) . ?
C11 C10 1.377(5) . ?
C20 H20 0.9300 . ?
C28 H28 0.9300 . ?
C28 C27 1.371(6) . ?
C22 H22 0.9300 . ?
C36 C31 1.406(4) . ?
C36 C35 1.392(4) . ?
C12 C44 1.516(4) . ?
C31 C32 1.391(5) . ?
C44 H44 0.9800 . ?
C44 C46 1.533(5) . ?
C44 C45 1.529(5) . ?
C63 C64 1.513(5) . ?
C38 H38 0.9800 . ?
C38 C40 1.533(5) . ?
C38 C39 1.522(5) . ?
F12 C64 1.253(5) . ?
C10 H10 0.9300 . ?
C47 H47 0.9800 . ?
C47 C49 1.526(5) . ?
C47 C48 1.530(6) . ?
C27 H27 0.9300 . ?
C42 H42A 0.9600 . ?
C42 H42B 0.9600 . ?
C42 H42C 0.9600 . ?
F3 C80 1.349(6) . ?
C80 F2 1.300(7) . ?
C80 F2A 1.381(10) . ?
C80 F3A 1.225(9) . ?
C80 F1A 1.244(12) . ?
C32 H32 0.9300 . ?
C32 C33 1.391(5) . ?
C40 H40A 0.9600 . ?
C40 H40B 0.9600 . ?
C40 H40C 0.9600 . ?
C49 H49A 0.9600 . ?
C49 H49B 0.9600 . ?
C49 H49C 0.9600 . ?
C48 H48A 0.9600 . ?
C48 H48B 0.9600 . ?
C48 H48C 0.9600 . ?
C46 H46A 0.9600 . ?
C46 H46B 0.9600 . ?
C46 H46C 0.9600 . ?
C39 H39A 0.9600 . ?
C39 H39B 0.9600 . ?
C39 H39C 0.9600 . ?
C43 H43A 0.9600 . ?
C43 H43B 0.9600 . ?
C43 H43C 0.9600 . ?
C45 H45A 0.9600 . ?
C45 H45B 0.9600 . ?
C45 H45C 0.9600 . ?
C34 H34 0.9300 . ?
C34 C33 1.377(6) . ?
C34 C35 1.371(6) . ?
C33 H33 0.9300 . ?
C35 H35 0.9300 . ?

loop_
_geom_torsion_atom_site_label_1
_geom_torsion_atom_site_label_2
_geom_torsion_atom_site_label_3
_geom_torsion_atom_site_label_4
_geom_torsion
_geom_torsion_site_symmetry_1
_geom_torsion_site_symmetry_2
_geom_torsion_site_symmetry_3
_geom_torsion_site_symmetry_4
_geom_torsion_publ_flag
Rh1 P1 C6 C1 154.39(18) . . . . ?
Rh1 P1 C6 C5 -29.3(3) . . . . ?
Rh1 P1 C13 C18 -7.1(2) . . . . ?
Rh1 P1 C13 C14 164.6(2) . . . . ?
Rh1 P1 C7 C8 94.9(2) . . . . ?
Rh1 P1 C7 C12 -78.6(2) . . . . ?
Rh1 P2 C25 C30 -36.9(3) . . . . ?
Rh1 P2 C25 C26 146.23(19) . . . . ?
Rh1 P2 C24 C19 -17.2(2) . . . . ?
Rh1 P2 C24 C23 151.7(2) . . . . ?
Rh1 P2 C31 C36 -77.0(3) . . . . ?
Rh1 P2 C31 C32 96.8(3) . . . . ?
Rh1 O2 C18 C17 -155.4(2) . . . . ?
Rh1 O2 C18 C13 19.6(3) . . . . ?
Rh1 O2 C19 C24 35.8(3) . . . . ?
Rh1 O2 C19 C20 -139.6(2) . . . . ?
P1 C6 C1 C2 178.3(2) . . . . ?
P1 C6 C5 C4 -178.7(2) . . . . ?
P1 C6 C5 C47 -2.4(4) . . . . ?
P1 C13 C14 C15 -170.8(2) . . . . ?
P1 C7 C8 C9 -174.2(3) . . . . ?
P1 C7 C12 C11 174.8(2) . . . . ?
P1 C7 C12 C44 -4.3(4) . . . . ?
P2 C25 C30 C29 -178.2(2) . . . . ?
P2 C25 C30 C38 0.2(4) . . . . ?
P2 C25 C26 C27 178.7(3) . . . . ?
P2 C24 C19 O2 -9.0(3) . . . . ?
P2 C24 C19 C20 166.4(2) . . . . ?
P2 C24 C23 C22 -166.5(2) . . . . ?
P2 C31 C32 C33 -176.1(4) . . . . ?
O2 C18 C17 C16 178.4(3) . . . . ?
O2 C18 C13 P1 -6.4(3) . . . . ?
O2 C18 C13 C14 -178.5(2) . . . . ?
O2 C19 C20 C21 176.5(3) . . . . ?
C66 C67 C68 C70 1.0(4) . . . . ?
C66 C67 C68 C69 178.0(2) . . . . ?
C66 C73 C71 C70 -0.4(4) . . . . ?
C66 C73 C71 C72 -178.4(3) . . . . ?
C50 C51 C52 C54 1.5(5) . . . . ?
C50 C51 C52 C53 -176.0(3) . . . . ?
C67 C66 C73 C71 0.5(4) . . . . ?
C67 C66 B1 C50 -148.6(2) . . . . ?
C67 C66 B1 C74 -30.0(3) . . . . ?
C67 C66 B1 C58 91.5(3) . . . . ?
C67 C68 C70 C71 -0.7(4) . . . . ?
C67 C68 C69 F24 27.3(4) . . . . ?
C67 C68 C69 F22 -91.5(3) . . . . ?
C67 C68 C69 F23 148.5(3) . . . . ?
C73 C66 C67 C68 -0.8(4) . . . . ?
C73 C66 B1 C50 37.9(3) . . . . ?
C73 C66 B1 C74 156.5(2) . . . . ?
C73 C66 B1 C58 -82.0(3) . . . . ?
C73 C71 C70 C68 0.4(4) . . . . ?
C73 C71 C72 F19 -48.8(4) . . . . ?
C73 C71 C72 F20 -165.3(3) . . . . ?
C73 C71 C72 F21 70.0(4) . . . . ?
C74 C75 C76 C78 -1.0(4) . . . . ?
C74 C75 C76 C77 178.1(3) . . . . ?
C74 C81 C79 C78 1.6(4) . . . . ?
C74 C81 C79 C80 -176.8(3) . . . . ?
C51 C50 C57 C55 1.1(4) . . . . ?
C51 C50 B1 C66 -144.9(2) . . . . ?
C51 C50 B1 C74 94.6(3) . . . . ?
C51 C50 B1 C58 -29.3(3) . . . . ?
C51 C52 C53 F15 -72.0(5) . . . . ?
C51 C52 C53 F14 41.6(5) . . . . ?
C51 C52 C53 F13 163.6(4) . . . . ?
C6 P1 C13 C18 -138.0(2) . . . . ?
C6 P1 C13 C14 33.7(3) . . . . ?
C6 P1 C7 C8 -119.3(2) . . . . ?
C6 P1 C7 C12 67.2(2) . . . . ?
C6 C1 C2 C3 -0.5(5) . . . . ?
C6 C5 C47 C49 143.8(3) . . . . ?
C6 C5 C47 C48 -92.6(3) . . . . ?
C59 C58 C65 C63 -2.1(4) . . . . ?
C59 C58 B1 C66 -89.1(3) . . . . ?
C59 C58 B1 C50 150.5(2) . . . . ?
C59 C58 B1 C74 30.3(3) . . . . ?
C59 C60 C62 C63 -1.5(5) . . . . ?
C59 C60 C61 F9 19.8(6) . . . . ?
C59 C60 C61 F8 139.9(4) . . . . ?
C59 C60 C61 F7 -108.7(4) . . . . ?
C75 C74 C81 C79 -4.4(4) . . . . ?
C75 C74 B1 C66 144.4(2) . . . . ?
C75 C74 B1 C50 -94.0(3) . . . . ?
C75 C74 B1 C58 28.5(3) . . . . ?
C75 C76 C77 F5 -46.8(5) . . . . ?
C75 C76 C77 F6 -157.8(4) . . . . ?
C75 C76 C77 F4 70.7(5) . . . . ?
C25 P2 C24 C19 -150.7(2) . . . . ?
C25 P2 C24 C23 18.2(3) . . . . ?
C25 P2 C31 C36 68.7(3) . . . . ?
C25 P2 C31 C32 -117.6(3) . . . . ?
C25 C30 C29 C28 -0.1(5) . . . . ?
C25 C30 C38 C40 -114.3(3) . . . . ?
C25 C30 C38 C39 121.9(3) . . . . ?
C25 C26 C27 C28 -0.7(5) . . . . ?
C55 C54 C52 C51 0.1(5) . . . . ?
C55 C54 C52 C53 177.7(3) . . . . ?
C58 C59 C60 C62 -0.5(5) . . . . ?
C58 C59 C60 C61 177.6(3) . . . . ?
C58 C65 C63 C62 0.2(5) . . . . ?
C58 C65 C63 C64 -178.8(4) . . . . ?
C78 C76 C77 F5 132.4(4) . . . . ?
C78 C76 C77 F6 21.4(6) . . . . ?
C78 C76 C77 F4 -110.2(5) . . . . ?
C78 C79 C80 F1 33.7(7) . . . . ?
C78 C79 C80 F3 152.0(6) . . . . ?
C78 C79 C80 F2 -91.9(7) . . . . ?
C78 C79 C80 F2A -28.2(12) . . . . ?
C78 C79 C80 F3A -146.7(15) . . . . ?
C78 C79 C80 F1A 89.8(17) . . . . ?
C18 O2 C19 C24 -163.8(2) . . . . ?
C18 O2 C19 C20 20.7(4) . . . . ?
C18 C17 C16 C15 -1.2(5) . . . . ?
C18 C13 C14 C15 1.0(4) . . . . ?
C76 C78 C79 C81 1.7(4) . . . . ?
C76 C78 C79 C80 -179.8(3) . . . . ?
C57 C50 C51 C52 -2.1(4) . . . . ?
C57 C50 B1 C66 37.2(3) . . . . ?
C57 C50 B1 C74 -83.2(3) . . . . ?
C57 C50 B1 C58 152.9(2) . . . . ?
C57 C55 C54 C52 -1.1(4) . . . . ?
C57 C55 C56 F18 -32.0(4) . . . . ?
C57 C55 C56 F17 88.5(3) . . . . ?
C57 C55 C56 F16 -153.2(3) . . . . ?
C81 C74 C75 C76 4.1(4) . . . . ?
C81 C74 B1 C66 -35.9(3) . . . . ?
C81 C74 B1 C50 85.7(3) . . . . ?
C81 C74 B1 C58 -151.8(2) . . . . ?
C81 C79 C80 F1 -147.9(6) . . . . ?
C81 C79 C80 F3 -29.6(7) . . . . ?
C81 C79 C80 F2 86.6(7) . . . . ?
C81 C79 C80 F2A 150.3(11) . . . . ?
C81 C79 C80 F3A 31.7(15) . . . . ?
C81 C79 C80 F1A -91.8(16) . . . . ?
C24 P2 C25 C30 73.2(2) . . . . ?
C24 P2 C25 C26 -103.6(2) . . . . ?
C24 P2 C31 C36 177.8(2) . . . . ?
C24 P2 C31 C32 -8.4(3) . . . . ?
C24 C19 C20 C21 1.5(5) . . . . ?
C24 C23 C22 C21 -0.1(5) . . . . ?
C17 C18 C13 P1 168.5(2) . . . . ?
C17 C18 C13 C14 -3.7(4) . . . . ?
C17 C16 C15 C14 -1.3(5) . . . . ?
C13 P1 C6 C1 -95.0(2) . . . . ?
C13 P1 C6 C5 81.3(2) . . . . ?
C13 P1 C7 C8 -12.3(2) . . . . ?
C13 P1 C7 C12 174.2(2) . . . . ?
C13 C18 C17 C16 3.8(4) . . . . ?
C54 C55 C57 C50 0.5(4) . . . . ?
C54 C55 C56 F18 148.4(3) . . . . ?
C54 C55 C56 F17 -91.1(3) . . . . ?
C54 C55 C56 F16 27.2(4) . . . . ?
C54 C52 C53 F15 110.4(4) . . . . ?
C54 C52 C53 F14 -136.0(3) . . . . ?
C54 C52 C53 F13 -14.0(6) . . . . ?
C1 C6 C5 C4 -2.6(4) . . . . ?
C1 C6 C5 C47 173.8(3) . . . . ?
C1 C2 C3 C4 -0.3(6) . . . . ?
C4 C5 C47 C49 -39.9(4) . . . . ?
C4 C5 C47 C48 83.7(4) . . . . ?
C19 O2 C18 C17 45.1(4) . . . . ?
C19 O2 C18 C13 -140.0(2) . . . . ?
C19 C24 C23 C22 2.4(4) . . . . ?
C23 C24 C19 O2 -178.5(2) . . . . ?
C23 C24 C19 C20 -3.2(4) . . . . ?
C30 C25 C26 C27 1.9(5) . . . . ?
C30 C29 C28 C27 1.3(6) . . . . ?
C5 C6 C1 C2 2.0(4) . . . . ?
C5 C4 C3 C2 -0.4(6) . . . . ?
C60 C59 C58 C65 2.3(4) . . . . ?
C60 C59 C58 B1 176.3(3) . . . . ?
C60 C62 C63 C65 1.6(6) . . . . ?
C60 C62 C63 C64 -179.3(4) . . . . ?
C7 P1 C6 C1 14.8(2) . . . . ?
C7 P1 C6 C5 -168.9(2) . . . . ?
C7 P1 C13 C18 110.2(2) . . . . ?
C7 P1 C13 C14 -78.2(2) . . . . ?
C7 C8 C9 C10 -0.4(5) . . . . ?
C7 C12 C44 C46 121.5(3) . . . . ?
C7 C12 C44 C45 -114.9(3) . . . . ?
C41 C36 C31 P2 -3.4(4) . . . . ?
C41 C36 C31 C32 -177.0(3) . . . . ?
C41 C36 C35 C34 178.6(4) . . . . ?
C70 C68 C69 F24 -155.6(3) . . . . ?
C70 C68 C69 F22 85.6(3) . . . . ?
C70 C68 C69 F23 -34.4(4) . . . . ?
C70 C71 C72 F19 133.1(3) . . . . ?
C70 C71 C72 F20 16.6(5) . . . . ?
C70 C71 C72 F21 -108.1(4) . . . . ?
C3 C4 C5 C6 1.8(5) . . . . ?
C3 C4 C5 C47 -174.7(3) . . . . ?
C79 C78 C76 C75 -2.0(4) . . . . ?
C79 C78 C76 C77 178.9(3) . . . . ?
C8 C7 C12 C11 1.4(4) . . . . ?
C8 C7 C12 C44 -177.6(3) . . . . ?
C8 C9 C10 C11 0.5(6) . . . . ?
C16 C15 C14 C13 1.5(5) . . . . ?
C62 C60 C61 F9 -162.0(4) . . . . ?
C62 C60 C61 F8 -42.0(5) . . . . ?
C62 C60 C61 F7 69.5(5) . . . . ?
C62 C63 C64 F11 131.3(4) . . . . ?
C62 C63 C64 F10 -117.3(5) . . . . ?
C62 C63 C64 F12 6.6(8) . . . . ?
C26 C25 C30 C29 -1.4(4) . . . . ?
C26 C25 C30 C38 176.9(3) . . . . ?
C69 C68 C70 C71 -177.8(3) . . . . ?
C29 C30 C38 C40 63.9(4) . . . . ?
C29 C30 C38 C39 -59.8(4) . . . . ?
C29 C28 C27 C26 -0.9(6) . . . . ?
C65 C58 B1 C66 84.6(3) . . . . ?
C65 C58 B1 C50 -35.8(3) . . . . ?
C65 C58 B1 C74 -156.0(2) . . . . ?
C65 C63 C64 F11 -49.7(6) . . . . ?
C65 C63 C64 F10 61.7(6) . . . . ?
C65 C63 C64 F12 -174.3(5) . . . . ?
C56 C55 C57 C50 -179.1(3) . . . . ?
C56 C55 C54 C52 178.5(3) . . . . ?
C11 C12 C44 C46 -57.5(4) . . . . ?
C11 C12 C44 C45 66.1(4) . . . . ?
C20 C21 C22 C23 -1.7(5) . . . . ?
C22 C21 C20 C19 1.0(5) . . . . ?
C36 C31 C32 C33 -2.4(6) . . . . ?
C12 C7 C8 C9 -0.6(4) . . . . ?
C12 C11 C10 C9 0.4(6) . . . . ?
C31 P2 C25 C30 -173.1(2) . . . . ?
C31 P2 C25 C26 10.1(3) . . . . ?
C31 P2 C24 C19 96.4(2) . . . . ?
C31 P2 C24 C23 -94.7(3) . . . . ?
C31 C36 C35 C34 -1.2(6) . . . . ?
C31 C32 C33 C34 0.4(7) . . . . ?
C38 C30 C29 C28 -178.5(3) . . . . ?
C72 C71 C70 C68 178.5(3) . . . . ?
B1 C66 C67 C68 -174.8(2) . . . . ?
B1 C66 C73 C71 174.5(2) . . . . ?
B1 C50 C51 C52 179.9(3) . . . . ?
B1 C50 C57 C55 179.1(2) . . . . ?
B1 C74 C75 C76 -176.2(2) . . . . ?
B1 C74 C81 C79 175.9(2) . . . . ?
B1 C58 C65 C63 -176.3(3) . . . . ?
C10 C11 C12 C7 -1.4(5) . . . . ?
C10 C11 C12 C44 177.8(3) . . . . ?
C42 C41 C36 C31 115.6(3) . . . . ?
C42 C41 C36 C35 -64.1(4) . . . . ?
C61 C60 C62 C63 -179.6(4) . . . . ?
C43 C41 C36 C31 -121.4(3) . . . . ?
C43 C41 C36 C35 58.9(4) . . . . ?
C33 C34 C35 C36 -0.8(8) . . . . ?
C35 C36 C31 P2 176.3(3) . . . . ?
C35 C36 C31 C32 2.7(5) . . . . ?
C35 C34 C33 C32 1.2(8) . . . . ?

loop_
_publcif_info_exptl_table_extra_item
sin_theta_over_lambda_max

loop_
_publcif_info_exptl_table_header_item
?
